data_2228893
loop_
_publ_author_name
'Benslimane, Meriem'
'Merazig, Hocine'
'Daran, Jean-Claude'

_publ_section_title
;
 Tetrakis(\m-3-azaniumylbenzoato)-\k^3^<i>O</i>:<i>O</i>,<i>O</i>';\k^3^<i>O</i>,<i>O</i>':<i>O</i>;\k^4^<i>O</i>:<i>O</i>'-bis[triaquachloridolanthanum(III)]
 tetrachloride dihydrate
;
_journal_coeditor_code SU2239
_journal_issue 1
_journal_name_full 'Acta Crystallographica Section E'
_journal_page_first m115
_journal_page_last m116
_journal_paper_doi 10.1107/S1600536810052864
_journal_volume 67
_journal_year 2011
_chemical_formula_iupac '[La2 (C7 H7 N O2)4 Cl2 (H2 O)6] Cl4, 2H2 O'
_chemical_formula_moiety 'C28 H40 Cl2 La2 N4 O14 4+, 4(Cl -), 2(H2 O)'
_chemical_formula_sum 'C28 H44 Cl6 La2 N4 O16'
_chemical_formula_weight 1183.19
_chemical_name_systematic
;
Tetrakis(\m-3-azaniumylbenzoato)-
\k^3^<i>O</i>:<i>O</i>,<i>O</i>';\k^3^<i>O</i>,<i>O</i>':
<i>O</i>;\k^4^<i>O</i>:<i>O</i>'-bis[triaquachloridolanthanum(III)]
tetrachloride dihydrate
;
_space_group_IT_number 14
_symmetry_cell_setting monoclinic
_symmetry_space_group_name_Hall '-P 2ybc'
_symmetry_space_group_name_H-M 'P 1 21/c 1'
_atom_sites_solution_hydrogens geom
_atom_sites_solution_primary direct
_atom_sites_solution_secondary difmap
_audit_creation_method SHELXL97
_cell_angle_alpha 90
_cell_angle_beta 112.6930(10)
_cell_angle_gamma 90
_cell_formula_units_Z 2
_cell_length_a 11.2988(3)
_cell_length_b 19.8679(4)
_cell_length_c 10.4679(3)
_cell_measurement_reflns_used 6316
_cell_measurement_temperature 293
_cell_measurement_theta_max 30.034
_cell_measurement_theta_min 0.998
_cell_volume 2167.96(10)
_computing_cell_refinement 'CAD-4 EXPRESS (Enraf--Nonius, 1994)'
_computing_data_collection 'CAD-4 EXPRESS (Enraf--Nonius, 1994)'
_computing_data_reduction 'XCAD4 (Harms & Wocadlo, 1996)'
_computing_molecular_graphics 'ORTEP-3 for Windows (Farrugia, 1997)'
_computing_publication_material 'SHELXL97 (Sheldrick, 2008)'
_computing_structure_refinement 'SHELXL97 (Sheldrick, 2008)'
_computing_structure_solution 'SIR92 (Altomare <i>et al.</i>, 1993)'
_diffrn_ambient_temperature 293
_diffrn_measured_fraction_theta_full 0.999
_diffrn_measured_fraction_theta_max 0.999
_diffrn_measurement_device_type 'Enraf--Nonius CAD-4'
_diffrn_measurement_method 'non-profiled \w/2\t scans'
_diffrn_radiation_monochromator graphite
_diffrn_radiation_type MoK\a
_diffrn_radiation_wavelength 0.71073
_diffrn_reflns_av_R_equivalents 0.027
_diffrn_reflns_av_sigmaI/netI 0.0645
_diffrn_reflns_limit_h_max 14
_diffrn_reflns_limit_h_min -15
_diffrn_reflns_limit_k_max 27
_diffrn_reflns_limit_k_min 0
_diffrn_reflns_limit_l_max 14
_diffrn_reflns_limit_l_min 0
_diffrn_reflns_number 6316
_diffrn_reflns_theta_full 29.97
_diffrn_reflns_theta_max 29.97
_diffrn_reflns_theta_min 1.95
_diffrn_standards_decay_% 3
_diffrn_standards_interval_time 60
_diffrn_standards_number 2
_exptl_absorpt_coefficient_mu 2.382
_exptl_absorpt_correction_T_max 0.7886
_exptl_absorpt_correction_T_min 0.5504
_exptl_absorpt_correction_type refdelf
_exptl_absorpt_process_details 'DIFABS (Walker & Stuart, 1983)'
_exptl_crystal_colour brown
_exptl_crystal_density_diffrn 1.813
_exptl_crystal_density_method 'not measured'
_exptl_crystal_description prism
_exptl_crystal_F_000 1168
_exptl_crystal_size_max 0.24
_exptl_crystal_size_mid 0.22
_exptl_crystal_size_min 0.18
_refine_diff_density_max 2.850
_refine_diff_density_min -0.868
_refine_ls_extinction_method none
_refine_ls_goodness_of_fit_ref 1.000
_refine_ls_hydrogen_treatment constr
_refine_ls_matrix_type full
_refine_ls_number_parameters 246
_refine_ls_number_reflns 6315
_refine_ls_number_restraints 0
_refine_ls_restrained_S_all 1.000
_refine_ls_R_factor_all 0.0838
_refine_ls_R_factor_gt 0.0444
_refine_ls_shift/su_max 0.001
_refine_ls_shift/su_mean 0.000
_refine_ls_structure_factor_coef Fsqd
_refine_ls_weighting_details 'calc w=1/[\s^2^(Fo^2^)+(0.0600P)^2^] where P=(Fo^2^+2Fc^2^)/3'
_refine_ls_weighting_scheme calc
_refine_ls_wR_factor_gt 0.1030
_refine_ls_wR_factor_ref 0.1102
_reflns_number_gt 4414
_reflns_number_total 6315
_reflns_threshold_expression I>2\s(I)
_cod_data_source_file su2239.cif
_cod_data_source_block I
_cod_original_sg_symbol_H-M 'P 21/c'
_cod_database_code 2228893
_cod_database_fobs_code 2228893

loop_
_symmetry_equiv_pos_as_xyz
'x, y, z'
'-x, y+1/2, -z+1/2'
'-x, -y, -z'
'x, -y-1/2, z-1/2'

loop_
_atom_site_type_symbol
_atom_site_label
_atom_site_fract_x
_atom_site_fract_y
_atom_site_fract_z
_atom_site_U_iso_or_equiv
_atom_site_adp_type
_atom_site_calc_flag
_atom_site_refinement_flags
_atom_site_occupancy
_atom_site_disorder_assembly
_atom_site_disorder_group
C C1 0.3737(5) 0.6180(2) 0.3817(5) 0.0270(9) Uani d . 1 . .
C C2 0.3278(4) 0.6773(2) 0.2831(5) 0.0265(9) Uani d . 1 . .
C C3 0.4148(5) 0.7263(2) 0.2812(5) 0.0325(10) Uani d . 1 . .
H H3 0.4985 0.7252 0.3468 0.039 Uiso calc R 1 . .
C C4 0.3781(5) 0.7766(2) 0.1827(6) 0.0385(12) Uani d . 1 . .
H H4 0.4376 0.8081 0.1791 0.046 Uiso calc R 1 . .
C C5 0.2527(5) 0.7798(3) 0.0900(6) 0.0390(12) Uani d . 1 . .
H H5 0.2264 0.8140 0.0243 0.047 Uiso calc R 1 . .
C C6 0.1667(5) 0.7324(3) 0.0949(5) 0.0347(11) Uani d . 1 . .
C C7 0.2016(5) 0.6809(2) 0.1899(5) 0.0304(10) Uani d . 1 . .
H H7 0.1417 0.6491 0.1914 0.036 Uiso calc R 1 . .
C C8 0.5026(5) 0.5348(2) 0.7463(5) 0.0252(9) Uani d . 1 . .
C C9 0.4230(4) 0.5418(2) 0.8325(4) 0.0241(9) Uani d . 1 . .
C C10 0.4425(5) 0.5977(2) 0.9175(5) 0.0298(10) Uani d . 1 . .
H H10 0.5041 0.6295 0.9208 0.036 Uiso calc R 1 . .
C C11 0.3714(5) 0.6062(2) 0.9963(5) 0.0364(11) Uani d . 1 . .
H H01 0.3814 0.6450 1.0491 0.044 Uiso calc R 1 . .
C C12 0.2846(5) 0.5575(2) 0.9982(5) 0.0320(10) Uani d . 1 . .
H H02 0.2373 0.5628 1.0532 0.038 Uiso calc R 1 . .
C C13 0.2694(4) 0.5011(2) 0.9176(4) 0.0251(9) Uani d . 1 . .
C C14 0.3360(4) 0.4921(2) 0.8324(4) 0.0256(9) Uani d . 1 . .
H H14 0.3231 0.4541 0.7767 0.031 Uiso calc R 1 . .
N N1 0.0341(5) 0.7368(3) -0.0085(6) 0.0559(14) Uani d . 1 . .
H H1A 0.0143 0.7797 -0.0314 0.084 Uiso calc R 1 . .
H H1B -0.0195 0.7199 0.0271 0.084 Uiso calc R 1 . .
H H1C 0.0274 0.7135 -0.0835 0.084 Uiso calc R 1 . .
N N2 0.1833(4) 0.4481(2) 0.9262(4) 0.0328(8) Uani d . 1 . .
H H2A 0.2289 0.4156 0.9820 0.049 Uiso calc R 1 . .
H H2B 0.1402 0.4312 0.8422 0.049 Uiso calc R 1 . .
H H2C 0.1282 0.4651 0.9597 0.049 Uiso calc R 1 . .
O O1 0.4840(3) 0.62303(16) 0.4762(3) 0.0327(7) Uani d . 1 . .
O O2 0.4623(3) 0.49888(16) 0.6384(3) 0.0296(7) Uani d . 1 . .
O O1W 0.7267(4) 0.67276(18) 0.6974(4) 0.0509(11) Uani d . 1 . .
H H11 0.7442 0.6831 0.7774 0.076 Uiso d R 1 . .
H H21 0.7108 0.7058 0.6392 0.076 Uiso d R 1 . .
O O3 0.3002(3) 0.56857(16) 0.3589(4) 0.0361(8) Uani d . 1 . .
O O2W 0.8388(4) 0.5038(2) 0.4974(4) 0.0454(9) Uani d . 1 . .
H H12 0.8859 0.4682 0.5280 0.068 Uiso d R 1 . .
H H22 0.8907 0.5301 0.4821 0.068 Uiso d R 1 . .
O O4 0.6072(3) 0.56602(17) 0.7855(3) 0.0331(8) Uani d . 1 . .
O O3W 0.7332(4) 0.63595(18) 0.4301(4) 0.0459(10) Uani d . 1 . .
H H13 0.7082 0.6667 0.4607 0.069 Uiso d R 1 . .
H H23 0.8087 0.6298 0.4213 0.069 Uiso d R 1 . .
Cl Cl1 0.92083(12) 0.54510(8) 0.82837(14) 0.0468(3) Uani d . 1 . .
Cl Cl2 0.24108(15) 0.29052(6) 0.99466(15) 0.0445(3) Uani d . 1 . .
Cl Cl3 -0.02500(13) 0.88440(7) -0.13178(14) 0.0400(3) Uani d . 1 . .
La La1 0.67532(2) 0.552876(12) 0.58587(2) 0.02160(7) Uani d . 1 . .

loop_
_atom_site_aniso_label
_atom_site_aniso_U_11
_atom_site_aniso_U_22
_atom_site_aniso_U_33
_atom_site_aniso_U_12
_atom_site_aniso_U_13
_atom_site_aniso_U_23
C1 0.036(2) 0.022(2) 0.030(2) 0.0100(18) 0.020(2) 0.0042(17)
C2 0.036(2) 0.0151(18) 0.033(2) 0.0062(17) 0.018(2) 0.0008(16)
C3 0.039(3) 0.026(2) 0.029(2) -0.002(2) 0.010(2) 0.0035(19)
C4 0.044(3) 0.028(2) 0.045(3) -0.007(2) 0.019(2) 0.007(2)
C5 0.053(3) 0.029(2) 0.039(3) 0.006(2) 0.022(3) 0.015(2)
C6 0.034(3) 0.036(3) 0.034(2) 0.008(2) 0.013(2) 0.008(2)
C7 0.036(2) 0.024(2) 0.038(3) 0.0043(18) 0.021(2) 0.0068(19)
C8 0.037(2) 0.025(2) 0.0213(19) 0.0058(17) 0.0186(18) 0.0050(16)
C9 0.027(2) 0.026(2) 0.0230(19) -0.0010(16) 0.0134(17) -0.0017(16)
C10 0.036(3) 0.025(2) 0.032(2) -0.0046(19) 0.017(2) -0.0048(18)
C11 0.050(3) 0.026(2) 0.042(3) -0.006(2) 0.028(2) -0.012(2)
C12 0.036(2) 0.032(2) 0.036(2) 0.004(2) 0.023(2) -0.004(2)
C13 0.029(2) 0.025(2) 0.025(2) -0.0008(17) 0.0142(18) 0.0002(17)
C14 0.031(2) 0.026(2) 0.022(2) -0.0022(17) 0.0121(18) -0.0050(16)
N1 0.040(3) 0.053(3) 0.066(3) 0.010(2) 0.011(2) 0.029(3)
N2 0.039(2) 0.033(2) 0.033(2) -0.0057(19) 0.0202(17) -0.0008(18)
O1 0.0361(18) 0.0295(17) 0.0296(17) 0.0098(14) 0.0094(14) 0.0047(14)
O2 0.0403(19) 0.0284(16) 0.0245(15) 0.0020(14) 0.0173(14) -0.0037(13)
O1W 0.085(3) 0.0282(19) 0.035(2) -0.0070(19) 0.018(2) -0.0013(16)
O3 0.0395(19) 0.0224(16) 0.048(2) 0.0059(14) 0.0189(17) 0.0113(14)
O2W 0.044(2) 0.049(2) 0.053(2) 0.0137(18) 0.0309(19) 0.0096(19)
O4 0.0356(18) 0.041(2) 0.0288(16) -0.0065(15) 0.0194(14) -0.0036(14)
O3W 0.067(3) 0.0277(18) 0.065(3) -0.0033(18) 0.050(2) 0.0008(17)
Cl1 0.0314(6) 0.0699(10) 0.0373(6) 0.0061(6) 0.0114(5) 0.0087(6)
Cl2 0.0609(9) 0.0258(6) 0.0508(8) -0.0008(6) 0.0260(7) -0.0036(5)
Cl3 0.0387(7) 0.0364(6) 0.0460(7) 0.0029(5) 0.0177(6) 0.0077(5)
La1 0.02571(12) 0.02025(11) 0.02189(11) 0.00083(11) 0.01252(9) 0.00244(11)

loop_
_atom_type_symbol
_atom_type_description
_atom_type_scat_dispersion_real
_atom_type_scat_dispersion_imag
_atom_type_scat_source
C C 0.0033 0.0016 'International Tables Vol C Tables 4.2.6.8 and 6.1.1.4'
H H 0 0 'International Tables Vol C Tables 4.2.6.8 and 6.1.1.4'
N N 0.0061 0.0033 'International Tables Vol C Tables 4.2.6.8 and 6.1.1.4'
O O 0.0106 0.006 'International Tables Vol C Tables 4.2.6.8 and 6.1.1.4'
Cl Cl 0.1484 0.1585 'International Tables Vol C Tables 4.2.6.8 and 6.1.1.4'
La La -0.2871 2.4523 'International Tables Vol C Tables 4.2.6.8 and 6.1.1.4'

loop_
_geom_angle_atom_site_label_1
_geom_angle_atom_site_label_2
_geom_angle_atom_site_label_3
_geom_angle_site_symmetry_1
_geom_angle_site_symmetry_3
_geom_angle
_geom_angle_publ_flag
O3 C1 O1 . . 126.5(4) ?
O3 C1 C2 . . 116.9(4) ?
O1 C1 C2 . . 116.6(4) ?
C7 C2 C3 . . 119.7(4) ?
C7 C2 C1 . . 120.5(4) ?
C3 C2 C1 . . 119.7(4) ?
C4 C3 C2 . . 120.5(5) ?
C4 C3 H3 . . 119.7 ?
C2 C3 H3 . . 119.7 ?
C5 C4 C3 . . 119.4(5) ?
C5 C4 H4 . . 120.3 ?
C3 C4 H4 . . 120.3 ?
C6 C5 C4 . . 119.6(5) ?
C6 C5 H5 . . 120.2 ?
C4 C5 H5 . . 120.2 ?
C5 C6 C7 . . 122.0(5) ?
C5 C6 N1 . . 117.8(5) ?
C7 C6 N1 . . 120.1(5) ?
C6 C7 C2 . . 118.6(5) ?
C6 C7 H7 . . 120.7 ?
C2 C7 H7 . . 120.7 ?
O4 C8 O2 . . 122.7(4) ?
O4 C8 C9 . . 117.6(4) ?
O2 C8 C9 . . 119.7(4) ?
O4 C8 La1 . . 53.1(2) ?
O2 C8 La1 . . 70.1(2) ?
C9 C8 La1 . . 167.6(3) ?
C10 C9 C14 . . 120.4(4) ?
C10 C9 C8 . . 118.3(4) ?
C14 C9 C8 . . 121.3(4) ?
C11 C10 C9 . . 120.1(4) ?
C11 C10 H10 . . 120.0 ?
C9 C10 H10 . . 120.0 ?
C10 C11 C12 . . 120.5(4) ?
C10 C11 H01 . . 119.7 ?
C12 C11 H01 . . 119.7 ?
C13 C12 C11 . . 118.9(4) ?
C13 C12 H02 . . 120.5 ?
C11 C12 H02 . . 120.5 ?
C12 C13 C14 . . 122.1(4) ?
C12 C13 N2 . . 118.6(4) ?
C14 C13 N2 . . 119.2(4) ?
C13 C14 C9 . . 117.9(4) ?
C13 C14 H14 . . 121.0 ?
C9 C14 H14 . . 121.0 ?
C6 N1 H1A . . 109.5 ?
C6 N1 H1B . . 109.5 ?
H1A N1 H1B . . 109.5 ?
C6 N1 H1C . . 109.5 ?
H1A N1 H1C . . 109.5 ?
H1B N1 H1C . . 109.5 ?
C13 N2 H2A . . 109.5 ?
C13 N2 H2B . . 109.5 ?
H2A N2 H2B . . 109.5 ?
C13 N2 H2C . . 109.5 ?
H2A N2 H2C . . 109.5 ?
H2B N2 H2C . . 109.5 ?
C1 O1 La1 . . 138.4(3) ?
C8 O2 La1 . 3_666 163.2(3) ?
C8 O2 La1 . . 85.4(3) ?
La1 O2 La1 3_666 . 103.81(10) ?
La1 O1W H11 . . 128.0 ?
La1 O1W H21 . . 115.2 ?
H11 O1W H21 . . 116.0 ?
C1 O3 La1 . 3_666 135.8(3) ?
La1 O2W H12 . . 127.0 ?
La1 O2W H22 . . 119.0 ?
H12 O2W H22 . . 101.6 ?
C8 O4 La1 . . 103.3(3) ?
La1 O3W H13 . . 91.2 ?
La1 O3W H23 . . 117.3 ?
H13 O3W H23 . . 130.3 ?
O1 La1 O3 . 3_666 131.54(12) ?
O1 La1 O2 . 3_666 71.07(11) ?
O3 La1 O2 3_666 3_666 77.85(12) ?
O1 La1 O4 . . 80.34(11) ?
O3 La1 O4 3_666 . 87.11(12) ?
O2 La1 O4 3_666 . 123.36(11) ?
O1 La1 O2W . . 132.54(12) ?
O3 La1 O2W 3_666 . 71.41(12) ?
O2 La1 O2W 3_666 . 77.07(12) ?
O4 La1 O2W . . 147.12(12) ?
O1 La1 O3W . . 74.48(12) ?
O3 La1 O3W 3_666 . 137.80(12) ?
O2 La1 O3W 3_666 . 83.47(12) ?
O4 La1 O3W . . 134.14(11) ?
O2W La1 O3W . . 67.65(12) ?
O1 La1 O1W . . 72.27(13) ?
O3 La1 O1W 3_666 . 142.99(13) ?
O2 La1 O1W 3_666 . 138.47(12) ?
O4 La1 O1W . . 67.64(12) ?
O2W La1 O1W . . 116.19(14) ?
O3W La1 O1W . . 68.43(12) ?
O1 La1 O2 . . 69.52(10) ?
O3 La1 O2 3_666 . 67.52(10) ?
O2 La1 O2 3_666 . 76.19(10) ?
O4 La1 O2 . . 47.91(10) ?
O2W La1 O2 . . 134.59(11) ?
O3W La1 O2 . . 142.73(12) ?
O1W La1 O2 . . 108.19(12) ?
O1 La1 Cl1 . . 142.89(9) ?
O3 La1 Cl1 3_666 . 76.39(9) ?
O2 La1 Cl1 3_666 . 145.93(8) ?
O4 La1 Cl1 . . 77.14(9) ?
O2W La1 Cl1 . . 73.83(10) ?
O3W La1 Cl1 . . 101.19(10) ?
O1W La1 Cl1 . . 72.00(10) ?
O2 La1 Cl1 . . 113.19(7) ?
O1 La1 C8 . . 71.87(12) ?
O3 La1 C8 3_666 . 78.12(12) ?
O2 La1 C8 3_666 . 99.88(12) ?
O4 La1 C8 . . 23.63(12) ?
O2W La1 C8 . . 149.37(12) ?
O3W La1 C8 . . 142.86(12) ?
O1W La1 C8 . . 86.58(13) ?
O2 La1 C8 . . 24.41(10) ?
Cl1 La1 C8 . . 96.26(9) ?
O1 La1 La1 . 3_666 64.61(8) ?
O3 La1 La1 3_666 3_666 67.42(9) ?
O2 La1 La1 3_666 3_666 41.37(7) ?
O4 La1 La1 . 3_666 82.37(8) ?
O2W La1 La1 . 3_666 110.25(10) ?
O3W La1 La1 . 3_666 118.34(10) ?
O1W La1 La1 . 3_666 130.75(10) ?
O2 La1 La1 . 3_666 34.82(6) ?
Cl1 La1 La1 . 3_666 139.03(3) ?
C8 La1 La1 . 3_666 58.74(9) ?

loop_
_geom_bond_atom_site_label_1
_geom_bond_atom_site_label_2
_geom_bond_site_symmetry_2
_geom_bond_distance
_geom_bond_publ_flag
C1 O3 . 1.249(6) ?
C1 O1 . 1.261(6) ?
C1 C2 . 1.518(6) ?
C2 C7 . 1.385(7) ?
C2 C3 . 1.390(6) ?
C3 C4 . 1.381(7) ?
C3 H3 . 0.9300 ?
C4 C5 . 1.376(8) ?
C4 H4 . 0.9300 ?
C5 C6 . 1.369(7) ?
C5 H5 . 0.9300 ?
C6 C7 . 1.374(6) ?
C6 N1 . 1.474(7) ?
C7 H7 . 0.9300 ?
C8 O4 . 1.255(6) ?
C8 O2 . 1.263(5) ?
C8 C9 . 1.506(6) ?
C8 La1 . 3.047(4) ?
C9 C10 . 1.387(6) ?
C9 C14 . 1.392(6) ?
C10 C11 . 1.367(6) ?
C10 H10 . 0.9300 ?
C11 C12 . 1.383(7) ?
C11 H01 . 0.9300 ?
C12 C13 . 1.372(6) ?
C12 H02 . 0.9300 ?
C13 C14 . 1.383(6) ?
C13 N2 . 1.460(6) ?
C14 H14 . 0.9300 ?
N1 H1A . 0.8900 ?
N1 H1B . 0.8900 ?
N1 H1C . 0.8900 ?
N2 H2A . 0.8900 ?
N2 H2B . 0.8900 ?
N2 H2C . 0.8900 ?
O1 La1 . 2.453(3) ?
O2 La1 3_666 2.484(3) ?
O2 La1 . 2.875(3) ?
O1W La1 . 2.618(4) ?
O1W H11 . 0.8086 ?
O1W H21 . 0.8660 ?
O3 La1 3_666 2.472(3) ?
O2W La1 . 2.557(3) ?
O2W H12 . 0.8700 ?
O2W H22 . 0.8447 ?
O4 La1 . 2.503(3) ?
O3W La1 . 2.575(3) ?
O3W H13 . 0.7901 ?
O3W H23 . 0.9015 ?
Cl1 La1 . 2.9545(13) ?
La1 O3 3_666 2.472(3) ?
La1 O2 3_666 2.484(3) ?
La1 La1 3_666 4.2245(5) ?

loop_
_geom_hbond_atom_site_label_D
_geom_hbond_atom_site_label_H
_geom_hbond_atom_site_label_A
_geom_hbond_site_symmetry_A
_geom_hbond_distance_DH
_geom_hbond_distance_HA
_geom_hbond_distance_DA
_geom_hbond_angle_DHA
N1 H1A Cl3 . 0.89 2.30 3.170(5) 167.2
N1 H1B Cl2 3_566 0.89 2.43 3.214(5) 146.5
N2 H2A O4 3_667 0.89 2.45 3.046(5) 124.6
N2 H2A Cl2 . 0.89 2.49 3.221(4) 140.0
N2 H2B Cl3 2_545 0.89 2.28 3.169(4) 177.1
N2 H2C Cl1 3_667 0.89 2.49 3.215(4) 138.4
N2 H2C Cl1 1_455 0.89 2.72 3.349(5) 128.2
O1W H11 Cl2 3_667 0.81 2.39 3.186(4) 170.3
O1W H21 Cl2 2_656 0.87 2.38 3.196(4) 156.5
O2W H12 Cl3 2_645 0.87 2.26 3.123(4) 172.2
O2W H22 Cl3 4_676 0.84 2.47 3.276(4) 160.3
O3W H13 O1W . 0.79 2.41 2.920(5) 123.5
O3W H13 Cl2 2_656 0.79 2.53 3.156(4) 137.4
O3W H23 Cl3 4_676 0.90 2.17 3.069(4) 171.8
